data_7215030
loop_
_publ_author_name
'Liu, Mei-Juan'
'Cao, Deng-Ke'
'Liu, Bin'
'Li, Yi-Zhi'
'Huang, Jian'
'Zheng, Li-Min'

_publ_section_title
;
 Cobalt and copper phosphinates based on N-(phosphinomethyl)iminodiacetic
 acid: supramolecular layered structures and magnetic properties
;
_journal_issue 14
_journal_name_full CrystEngComm
_journal_page_first 4699
_journal_paper_doi 10.1039/c2ce00026a
_journal_volume 14
_journal_year 2012
_chemical_formula_sum 'C10 H22 Cu3 N2 O16 P2'
_chemical_formula_weight 678.86
_chemical_name_systematic
;
?
;
_space_group_IT_number 62
_symmetry_cell_setting orthorhombic
_symmetry_space_group_name_Hall '-P 2ac 2n'
_symmetry_space_group_name_H-M 'P n m a'
_atom_sites_solution_hydrogens geom
_atom_sites_solution_primary direct
_atom_sites_solution_secondary difmap
_audit_creation_method SHELXL-97
_cell_angle_alpha 90.00
_cell_angle_beta 90.00
_cell_angle_gamma 90.00
_cell_formula_units_Z 2
_cell_length_a 6.7050(17)
_cell_length_b 11.2932(11)
_cell_length_c 16.3878(19)
_cell_measurement_reflns_used 1620
_cell_measurement_temperature 291(2)
_cell_measurement_theta_max 25.68
_cell_measurement_theta_min 2.48
_cell_volume 1240.9(4)
_computing_cell_refinement SMART
_computing_data_collection 'SMART (Bruker, 2000)'
_computing_data_reduction 'SAINT (Bruker, 2000)'
_computing_molecular_graphics SHELXTL
_computing_publication_material SHELXTL
_computing_structure_refinement SHELXTL
_computing_structure_solution 'SHELXTL (Bruker, 2000)'
_diffrn_ambient_temperature 291(2)
_diffrn_measured_fraction_theta_full 1.000
_diffrn_measured_fraction_theta_max 1.000
_diffrn_measurement_device_type 'Bruker Smart Aepex CCD area detector'
_diffrn_measurement_method 'phi and omega scans'
_diffrn_radiation_monochromator graphite
_diffrn_radiation_source 'fine-focus sealed tube'
_diffrn_radiation_type MoK\a
_diffrn_radiation_wavelength 0.71073
_diffrn_reflns_av_R_equivalents 0.0329
_diffrn_reflns_av_sigmaI/netI 0.0222
_diffrn_reflns_limit_h_max 8
_diffrn_reflns_limit_h_min -8
_diffrn_reflns_limit_k_max 13
_diffrn_reflns_limit_k_min -7
_diffrn_reflns_limit_l_max 20
_diffrn_reflns_limit_l_min -20
_diffrn_reflns_number 6122
_diffrn_reflns_theta_full 26.00
_diffrn_reflns_theta_max 26.00
_diffrn_reflns_theta_min 2.19
_exptl_absorpt_coefficient_mu 2.748
_exptl_absorpt_correction_T_max 0.5832
_exptl_absorpt_correction_T_min 0.5134
_exptl_absorpt_correction_type multi-scan
_exptl_absorpt_process_details 'SADABS; Bruker, 2000'
_exptl_crystal_colour blue
_exptl_crystal_density_diffrn 1.817
_exptl_crystal_density_method 'not measured'
_exptl_crystal_description block
_exptl_crystal_F_000 682
_exptl_crystal_size_max 0.28
_exptl_crystal_size_mid 0.24
_exptl_crystal_size_min 0.22
_refine_diff_density_max 0.338
_refine_diff_density_min -0.439
_refine_diff_density_rms 0.060
_refine_ls_extinction_method none
_refine_ls_goodness_of_fit_ref 1.071
_refine_ls_hydrogen_treatment constr
_refine_ls_matrix_type full
_refine_ls_number_parameters 103
_refine_ls_number_reflns 1288
_refine_ls_number_restraints 0
_refine_ls_restrained_S_all 1.071
_refine_ls_R_factor_all 0.0451
_refine_ls_R_factor_gt 0.0356
_refine_ls_shift/su_max 0.000
_refine_ls_shift/su_mean 0.000
_refine_ls_structure_factor_coef Fsqd
_refine_ls_weighting_details 'calc w=1/[\s^2^(Fo^2^)+(0.0400P)^2^+1.0767P] where P=(Fo^2^+2Fc^2^)/3'
_refine_ls_weighting_scheme calc
_refine_ls_wR_factor_gt 0.0830
_refine_ls_wR_factor_ref 0.0858
_reflns_number_gt 1109
_reflns_number_total 1288
_reflns_threshold_expression >2sigma(I)
_cod_data_source_file c2ce00026a.txt
_cod_data_source_block 2110225b
_cod_depositor_comments
;
The following automatic conversions were performed:

'_symmetry_cell_setting' value 'Orthorhombic' changed to
'orthorhombic' according to
/usr/data/users/saulius/automatic-downloads/retrospective/RSC/lib/dictionaries/cif_core.dic
dictionary named 'cif_core.dic' version 2.4.2 from 2011-04-26.

Automatic conversion script
Id: cif_fix_values 2281 2013-09-26 08:29:07Z andrius 
;
_cod_original_sg_symbol_H-M 'Pnma '
_cod_database_code 7215030

loop_
_symmetry_equiv_pos_as_xyz
'x, y, z'
'-x+1/2, -y, z+1/2'
'-x, y+1/2, -z'
'x+1/2, -y+1/2, -z+1/2'
'-x, -y, -z'
'x-1/2, y, -z-1/2'
'x, -y-1/2, z'
'-x-1/2, y-1/2, z-1/2'

loop_
_atom_site_label
_atom_site_type_symbol
_atom_site_fract_x
_atom_site_fract_y
_atom_site_fract_z
_atom_site_U_iso_or_equiv
_atom_site_adp_type
_atom_site_occupancy
_atom_site_symmetry_multiplicity
_atom_site_calc_flag
_atom_site_refinement_flags
_atom_site_disorder_group
C1 C 0.4661(7) 0.2500 0.4421(3) 0.0462(11) Uani 1 2 d S .
H1A H 0.4269 0.1705 0.4552 0.055 Uiso 0.50 1 d PR .
H1B H 0.4286 0.2980 0.4879 0.055 Uiso 0.50 1 d PR .
C2 C 0.7649(5) 0.1394(3) 0.4770(2) 0.0396(7) Uani 1 1 d . .
H2A H 0.8974 0.1559 0.4978 0.048 Uiso 1 1 calc R .
H2B H 0.6821 0.1150 0.5226 0.048 Uiso 1 1 calc R .
C3 C 0.7763(4) 0.0407(3) 0.41600(18) 0.0355(7) Uani 1 1 d . .
Cu1 Cu 0.80437(8) 0.2500 0.32690(3) 0.03627(19) Uani 1 2 d S .
Cu2 Cu 0.93476(17) 0.2500 0.74158(7) 0.0401(3) Uani 0.50 2 d SP .
N1 N 0.6798(5) 0.2500 0.4400(2) 0.0400(9) Uani 1 2 d S .
O1 O 0.1180(4) 0.2500 0.37762(16) 0.0350(6) Uani 1 2 d S .
O2 O 0.4153(4) 0.2500 0.28227(17) 0.0391(7) Uani 1 2 d S .
O3 O 0.7816(3) 0.07467(19) 0.34153(12) 0.0354(5) Uani 1 1 d . .
O4 O 0.7760(3) -0.0624(2) 0.43965(13) 0.0415(5) Uani 1 1 d . .
O1W O 0.9350(6) 0.0662(4) 0.7396(3) 0.0378(9) Uani 0.50 1 d P .
H1X H 0.9274 0.0366 0.7944 0.045 Uiso 0.50 1 d PR .
H1Y H 1.0555 0.0383 0.7144 0.045 Uiso 0.50 1 d PR .
O2W O 0.6732(9) 0.2500 0.6733(4) 0.0477(16) Uani 0.50 2 d SP 1
H2WA H 0.6682 0.1887 0.6433 0.057 Uiso 0.25 1 d PR 1
H2WB H 0.6682 0.3113 0.6433 0.057 Uiso 0.25 1 d PR 1
O3W O 1.1706(10) 0.2500 0.6550(4) 0.0428(15) Uani 0.50 2 d SP .
H3X H 1.1719 0.3118 0.6254 0.051 Uiso 0.25 1 d PR .
H3Y H 1.1719 0.1882 0.6254 0.051 Uiso 0.25 1 d PR .
P1 P 0.3188(2) 0.29368(14) 0.36316(10) 0.0352(4) Uani 0.50 1 d P .
H1 H 0.3148 0.3786 0.3624 0.042 Uiso 0.50 1 d PR .

loop_
_atom_site_aniso_label
_atom_site_aniso_U_11
_atom_site_aniso_U_22
_atom_site_aniso_U_33
_atom_site_aniso_U_23
_atom_site_aniso_U_13
_atom_site_aniso_U_12
C1 0.053(3) 0.043(3) 0.042(3) 0.000 0.010(2) 0.000
C2 0.0353(16) 0.0419(18) 0.0417(17) -0.0034(13) 0.0044(13) -0.0003(13)
C3 0.0349(15) 0.0395(17) 0.0321(15) -0.0017(13) 0.0037(12) 0.0041(13)
Cu1 0.0414(3) 0.0332(3) 0.0342(3) 0.000 0.0052(2) 0.000
Cu2 0.0428(6) 0.0374(6) 0.0401(6) 0.000 0.0141(5) 0.000
N1 0.0332(19) 0.049(2) 0.038(2) 0.000 0.0116(15) 0.000
O1 0.0330(15) 0.0438(17) 0.0281(14) 0.000 0.0018(12) 0.000
O2 0.0345(16) 0.0494(18) 0.0333(15) 0.000 0.0025(13) 0.000
O3 0.0385(11) 0.0377(11) 0.0301(11) -0.0056(8) 0.0039(8) -0.0075(9)
O4 0.0405(12) 0.0446(13) 0.0395(12) 0.0031(10) 0.0064(9) 0.0091(10)
O1W 0.036(2) 0.033(2) 0.045(2) 0.0013(18) 0.0134(19) 0.0043(19)
O2W 0.044(4) 0.055(4) 0.045(4) 0.000 -0.012(3) 0.000
O3W 0.061(4) 0.031(3) 0.037(3) 0.000 0.023(3) 0.000
P1 0.0327(7) 0.0319(7) 0.0408(8) -0.0039(6) 0.0045(6) 0.0006(6)

loop_
_atom_type_symbol
_atom_type_description
_atom_type_scat_dispersion_real
_atom_type_scat_dispersion_imag
_atom_type_scat_source
C C 0.0033 0.0016 'International Tables Vol C Tables 4.2.6.8 and 6.1.1.4'
H H 0.0000 0.0000 'International Tables Vol C Tables 4.2.6.8 and 6.1.1.4'
N N 0.0061 0.0033 'International Tables Vol C Tables 4.2.6.8 and 6.1.1.4'
O O 0.0106 0.0060 'International Tables Vol C Tables 4.2.6.8 and 6.1.1.4'
P P 0.1023 0.0942 'International Tables Vol C Tables 4.2.6.8 and 6.1.1.4'
Cu Cu 0.3201 1.2651 'International Tables Vol C Tables 4.2.6.8 and 6.1.1.4'

loop_
_geom_angle_atom_site_label_1
_geom_angle_atom_site_label_2
_geom_angle_atom_site_label_3
_geom_angle
_geom_angle_site_symmetry_1
_geom_angle_site_symmetry_3
N1 C1 P1 124.2(3) . .
N1 C1 P1 124.2(3) . 7_565
P1 C1 P1 33.73(15) . 7_565
N1 C1 H1A 106.2 . .
P1 C1 H1A 106.4 . .
P1 C1 H1A 74.9 7_565 .
N1 C1 H1B 106.3 . .
P1 C1 H1B 106.2 . .
P1 C1 H1B 127.4 7_565 .
H1A C1 H1B 106.4 . .
C3 C2 N1 111.6(3) . .
C3 C2 H2A 109.3 . .
N1 C2 H2A 109.3 . .
C3 C2 H2B 109.3 . .
N1 C2 H2B 109.3 . .
H2A C2 H2B 108.0 . .
O4 C3 O3 125.8(3) . .
O4 C3 C2 119.7(3) . .
O3 C3 C2 114.5(3) . .
O2 Cu1 O3 98.05(6) 6_656 .
O2 Cu1 O3 98.05(6) 6_656 7_565
O3 Cu1 O3 163.66(11) . 7_565
O2 Cu1 N1 178.31(14) 6_656 .
O3 Cu1 N1 81.92(6) . .
O3 Cu1 N1 81.92(6) 7_565 .
O2 Cu1 O1 89.00(11) 6_656 1_655
O3 Cu1 O1 91.54(6) . 1_655
O3 Cu1 O1 91.54(6) 7_565 1_655
N1 Cu1 O1 92.69(13) . 1_655
O2 Cu1 O2 96.91(7) 6_656 .
O3 Cu1 O2 87.64(6) . .
O3 Cu1 O2 87.64(6) 7_565 .
N1 Cu1 O2 81.41(12) . .
O1 Cu1 O2 174.09(9) 1_655 .
O1W Cu2 O1W 178.2(2) . 7_565
O1W Cu2 O2W 89.56(12) . .
O1W Cu2 O2W 89.56(12) 7_565 .
O1W Cu2 O2W 90.56(12) . 6_657
O1W Cu2 O2W 90.56(12) 7_565 6_657
O2W Cu2 O2W 171.4(2) . 6_657
O1W Cu2 O3W 89.36(11) . .
O1W Cu2 O3W 89.36(11) 7_565 .
O2W Cu2 O3W 105.6(3) . .
O2W Cu2 O3W 83.0(3) 6_657 .
O1W Cu2 O3W 90.66(11) . 6_557
O1W Cu2 O3W 90.66(11) 7_565 6_557
O2W Cu2 O3W 76.3(2) . 6_557
O2W Cu2 O3W 95.2(2) 6_657 6_557
O3W Cu2 O3W 178.2(2) . 6_557
C1 N1 C2 111.7(2) . .
C1 N1 C2 111.7(2) . 7_565
C2 N1 C2 112.6(3) . 7_565
C1 N1 Cu1 115.6(3) . .
C2 N1 Cu1 102.28(19) . .
C2 N1 Cu1 102.28(19) 7_565 .
P1 O1 P1 39.69(15) . 7_565
P1 O1 Cu1 143.28(16) . 1_455
P1 O1 Cu1 143.28(16) 7_565 1_455
P1 O2 P1 36.98(14) 7_565 .
P1 O2 Cu1 128.86(18) 7_565 6_556
P1 O2 Cu1 128.86(18) . 6_556
P1 O2 Cu1 99.81(14) 7_565 .
P1 O2 Cu1 99.81(14) . .
Cu1 O2 Cu1 128.23(13) 6_556 .
C3 O3 Cu1 114.40(19) . .
Cu2 O1W H1X 109.4 . .
Cu2 O1W H1Y 109.6 . .
H1X O1W H1Y 109.5 . .
Cu2 O2W Cu2 106.4(3) . 6_557
Cu2 O2W H2WA 110.1 . .
Cu2 O2W H2WA 110.6 6_557 .
Cu2 O2W H2WB 110.1 . .
Cu2 O2W H2WB 110.6 6_557 .
H2WA O2W H2WB 109.1 . .
Cu2 O3W H3X 112.9 . .
Cu2 O3W H3Y 112.9 . .
H3X O3W H3Y 110.3 . .
P1 P1 O1 70.16(7) 7_565 .
P1 P1 O2 71.51(7) 7_565 .
O1 P1 O2 114.62(16) . .
P1 P1 C1 73.14(7) 7_565 .
O1 P1 C1 108.4(2) . .
O2 P1 C1 108.34(19) . .
P1 P1 H1 178.2 7_565 .
O1 P1 H1 108.4 . .
O2 P1 H1 108.5 . .
C1 P1 H1 108.4 . .

loop_
_geom_bond_atom_site_label_1
_geom_bond_atom_site_label_2
_geom_bond_distance
_geom_bond_site_symmetry_2
C1 N1 1.433(6) .
C1 P1 1.700(5) .
C1 P1 1.700(5) 7_565
C1 H1A 0.9600 .
C1 H1B 0.9600 .
C2 C3 1.500(4) .
C2 N1 1.501(4) .
C2 H2A 0.9700 .
C2 H2B 0.9700 .
C3 O4 1.227(4) .
C3 O3 1.280(4) .
Cu1 O2 1.937(3) 6_656
Cu1 O3 2.000(2) .
Cu1 O3 2.000(2) 7_565
Cu1 N1 2.033(4) .
Cu1 O1 2.261(3) 1_655
Cu1 O2 2.710(3) .
Cu2 O1W 2.076(4) .
Cu2 O1W 2.076(4) 7_565
Cu2 O2W 2.080(6) .
Cu2 O2W 2.122(7) 6_657
Cu2 O3W 2.125(6) .
Cu2 O3W 2.451(7) 6_557
N1 C2 1.501(4) 7_565
O1 P1 1.453(3) .
O1 P1 1.453(3) 7_565
O1 Cu1 2.261(3) 1_455
O2 P1 1.555(3) 7_565
O2 P1 1.555(3) .
O2 Cu1 1.937(3) 6_556
O1W H1X 0.9602 .
O1W H1Y 0.9601 .
O2W Cu2 2.122(7) 6_557
O2W H2WA 0.8500 .
O2W H2WB 0.8500 .
O3W H3X 0.8500 .
O3W H3Y 0.8500 .
P1 P1 0.987(3) 7_565
P1 H1 0.9599 .

loop_
_geom_torsion_atom_site_label_1
_geom_torsion_atom_site_label_2
_geom_torsion_atom_site_label_3
_geom_torsion_atom_site_label_4
_geom_torsion
_geom_torsion_site_symmetry_1
_geom_torsion_site_symmetry_4
N1 C2 C3 O4 -155.3(3) . .
N1 C2 C3 O3 23.3(4) . .
P1 C1 N1 C2 -137.0(2) . .
P1 C1 N1 C2 -95.9(3) 7_565 .
P1 C1 N1 C2 95.9(3) . 7_565
P1 C1 N1 C2 137.0(2) 7_565 7_565
P1 C1 N1 Cu1 -20.54(14) . .
P1 C1 N1 Cu1 20.54(14) 7_565 .
C3 C2 N1 C1 85.4(4) . .
C3 C2 N1 C2 -147.9(2) . 7_565
C3 C2 N1 Cu1 -38.9(3) . .
O2 Cu1 N1 C1 0.016(16) 6_656 .
O3 Cu1 N1 C1 -88.82(6) . .
O3 Cu1 N1 C1 88.82(6) 7_565 .
O1 Cu1 N1 C1 180.0 1_655 .
O2 Cu1 N1 C1 0.0 . .
O2 Cu1 N1 C2 121.7(2) 6_656 .
O3 Cu1 N1 C2 32.81(19) . .
O3 Cu1 N1 C2 -149.5(2) 7_565 .
O1 Cu1 N1 C2 -58.37(19) 1_655 .
O2 Cu1 N1 C2 121.63(19) . .
O2 Cu1 N1 C2 -121.6(2) 6_656 7_565
O3 Cu1 N1 C2 149.5(2) . 7_565
O3 Cu1 N1 C2 -32.81(19) 7_565 7_565
O1 Cu1 N1 C2 58.37(19) 1_655 7_565
O2 Cu1 N1 C2 -121.63(19) . 7_565
O2 Cu1 O2 P1 161.22(7) 6_656 7_565
O3 Cu1 O2 P1 63.40(9) . 7_565
O3 Cu1 O2 P1 -100.95(9) 7_565 7_565
N1 Cu1 O2 P1 -18.78(7) . 7_565
O1 Cu1 O2 P1 -18.78(7) 1_655 7_565
O2 Cu1 O2 P1 -161.22(7) 6_656 .
O3 Cu1 O2 P1 100.95(9) . .
O3 Cu1 O2 P1 -63.40(9) 7_565 .
N1 Cu1 O2 P1 18.78(7) . .
O1 Cu1 O2 P1 18.77(7) 1_655 .
O2 Cu1 O2 Cu1 0.0 6_656 6_556
O3 Cu1 O2 Cu1 -97.82(6) . 6_556
O3 Cu1 O2 Cu1 97.82(6) 7_565 6_556
N1 Cu1 O2 Cu1 180.0 . 6_556
O1 Cu1 O2 Cu1 179.995(2) 1_655 6_556
O4 C3 O3 Cu1 -174.9(3) . .
C2 C3 O3 Cu1 6.6(3) . .
O2 Cu1 O3 C3 157.6(2) 6_656 .
O3 Cu1 O3 C3 -32.4(6) 7_565 .
N1 Cu1 O3 C3 -24.1(2) . .
O1 Cu1 O3 C3 68.4(2) 1_655 .
O2 Cu1 O3 C3 -105.8(2) . .
O1W Cu2 O2W Cu2 90.79(11) . 6_557
O1W Cu2 O2W Cu2 -90.79(11) 7_565 6_557
O2W Cu2 O2W Cu2 -0.003(8) 6_657 6_557
O3W Cu2 O2W Cu2 180.0 . 6_557
O3W Cu2 O2W Cu2 0.0 6_557 6_557
Cu1 O1 P1 P1 -118.9(2) 1_455 7_565
P1 O1 P1 O2 57.57(15) 7_565 .
Cu1 O1 P1 O2 -61.4(2) 1_455 .
P1 O1 P1 C1 -63.57(14) 7_565 .
Cu1 O1 P1 C1 177.49(16) 1_455 .
Cu1 O2 P1 P1 105.63(12) 6_556 7_565
Cu1 O2 P1 P1 -93.31(5) . 7_565
P1 O2 P1 O1 -56.84(15) 7_565 .
Cu1 O2 P1 O1 48.79(17) 6_556 .
Cu1 O2 P1 O1 -150.16(12) . .
P1 O2 P1 C1 64.33(14) 7_565 .
Cu1 O2 P1 C1 169.97(12) 6_556 .
Cu1 O2 P1 C1 -28.98(13) . .
N1 C1 P1 P1 101.90(17) . 7_565
N1 C1 P1 O1 163.56(14) . .
P1 C1 P1 O1 61.67(13) 7_565 .
N1 C1 P1 O2 38.62(19) . .
P1 C1 P1 O2 -63.28(13) 7_565 .
